data_8100313
loop_
_publ_author_name
'Sch\"utz, Johannes'
'Schmidhammer, Helmut'
'Wurst, Klaus'

_publ_section_title
;
Crystal structure of 14\b-hydroxy-3,4-dimethoxy-5\b,17-dimethylmorphinan-
6-one, C~20~H~27~NO~4~
;
_journal_issue 2
_journal_name_full 'Zeitschrift f\"ur Kristallographie - New Crystal Structures'
_journal_page_first 181
_journal_page_last 183
_journal_volume 218
_journal_year 2003
_chemical_formula_structural 'C20 H27 NO4'
_chemical_formula_sum 'C20 H27 N O4'
_chemical_formula_weight 345.43
_space_group_IT_number 4
_symmetry_cell_setting monoclinic
_symmetry_space_group_name_Hall 'P 2yb'
_symmetry_space_group_name_H-M 'P 1 21 1'
_cell_angle_alpha 90.00
_cell_angle_beta 105.87(3)
_cell_angle_gamma 90.00
_cell_formula_units_Z 4
_cell_length_a 12.689(6)
_cell_length_b 7.539(2)
_cell_length_c 19.490(3)
_cell_measurement_temperature 218(2)
_cell_volume 1793.4(10)
_diffrn_ambient_temperature 218(2)
_exptl_crystal_density_diffrn 1.279
_cod_original_sg_symbol_H-M 'P 21'
_cod_original_formula_sum 'C20 H27 N1 O4'
_cod_database_code 8100313

loop_
_symmetry_equiv_pos_as_xyz
'x, y, z'
'-x, y+1/2, -z'

loop_
_atom_site_label
_atom_site_type_symbol
_atom_site_fract_x
_atom_site_fract_y
_atom_site_fract_z
_atom_site_U_iso_or_equiv
_atom_site_adp_type
_atom_site_occupancy
_atom_site_symmetry_multiplicity
_atom_site_Wyckoff_symbol
_atom_site_calc_flag
_atom_site_refinement_flags
_atom_site_disorder_assembly
_atom_site_disorder_group
O1 O 0.63202(11) 0.6113(3) 0.18073(8) 0.0403(4) Uani 1 2 a d . . .
O2 O 0.42469(12) 0.5088(2) 0.16915(8) 0.0382(4) Uani 1 2 a d . . .
O3 O 0.05934(17) 0.7009(4) 0.20160(11) 0.0728(7) Uani 1 2 a d . . .
H4O H 0.029(3) 0.729(6) -0.0043(19) 0.074(11) Uiso 1 2 a d . . .
O4 O 0.04171(12) 0.7879(3) 0.03523(10) 0.0444(5) Uani 1 2 a d . . .
N1 N 0.13312(15) 0.7374(3) -0.07530(9) 0.0424(5) Uani 1 2 a d . . .
C1 C 0.48087(18) 0.9178(4) 0.04174(12) 0.0389(6) Uani 1 2 a d . . .
H1 H 0.4943 1.0080 0.0119 0.047 Uiso 1 2 a calc . . .
C3 C 0.54995(16) 0.7000(3) 0.13169(11) 0.0316(5) Uani 1 2 a d . . .
C2 C 0.56911(16) 0.8361(4) 0.08960(11) 0.0373(6) Uani 1 2 a d . . .
H2 H 0.6411 0.8734 0.0932 0.045 Uiso 1 2 a calc . . .
C4 C 0.44217(16) 0.6464(3) 0.12676(10) 0.0290(5) Uani 1 2 a d . . .
C5 C 0.21105(17) 0.6410(4) 0.15345(11) 0.0357(5) Uani 1 2 a d . . .
H5 H 0.2813 0.6669 0.1893 0.043 Uiso 1 2 a calc . . .
C6 C 0.1260(2) 0.7604(4) 0.17283(13) 0.0469(7) Uani 1 2 a d . . .
C7 C 0.1318(2) 0.9570(4) 0.16062(15) 0.0534(7) Uani 1 2 a d . . .
H7A H 0.1811 1.0115 0.2030 0.064 Uiso 1 2 a calc . . .
H7B H 0.0589 1.0087 0.1541 0.064 Uiso 1 2 a calc . . .
C8 C 0.17230(19) 1.0004(4) 0.09569(13) 0.0418(6) Uani 1 2 a d . . .
H8A H 0.1329 1.1041 0.0710 0.050 Uiso 1 2 a calc . . .
H8B H 0.2505 1.0293 0.1111 0.050 Uiso 1 2 a calc . . .
C9 C 0.16812(17) 0.8920(4) -0.02830(12) 0.0392(6) Uani 1 2 a d . . .
H9 H 0.1165 0.9899 -0.0475 0.047 Uiso 1 2 a calc . . .
C10 C 0.28399(19) 0.9626(4) -0.01940(12) 0.0414(6) Uani 1 2 a d . . .
H10A H 0.3011 0.9527 -0.0653 0.050 Uiso 1 2 a calc . . .
H10B H 0.2851 1.0889 -0.0074 0.050 Uiso 1 2 a calc . . .
C11 C 0.37344(17) 0.8698(3) 0.03685(11) 0.0321(5) Uani 1 2 a d . . .
C12 C 0.35153(15) 0.7364(3) 0.08199(10) 0.0280(5) Uani 1 2 a d . . .
C13 C 0.23133(16) 0.6854(3) 0.07787(11) 0.0292(5) Uani 1 2 a d . . .
C14 C 0.15386(16) 0.8429(4) 0.04478(11) 0.0338(5) Uani 1 2 a d . . .
C15 C 0.20122(17) 0.5277(3) 0.02487(12) 0.0361(5) Uani 1 2 a d . . .
H15A H 0.2536 0.4310 0.0414 0.043 Uiso 1 2 a calc . . .
H15B H 0.1282 0.4839 0.0240 0.043 Uiso 1 2 a calc . . .
C16 C 0.20230(19) 0.5812(4) -0.05022(13) 0.0422(6) Uani 1 2 a d . . .
H16A H 0.2777 0.6075 -0.0508 0.051 Uiso 1 2 a calc . . .
H16B H 0.1760 0.4818 -0.0828 0.051 Uiso 1 2 a calc . . .
C17 C 0.1241(2) 0.7765(6) -0.15034(12) 0.0595(9) Uani 1 2 a d . . .
H17A H 0.1959 0.8050 -0.1557 0.089 Uiso 1 2 a calc R . .
H17B H 0.0754 0.8767 -0.1657 0.089 Uiso 1 2 a calc R . .
H17C H 0.0949 0.6738 -0.1793 0.089 Uiso 1 2 a calc R . .
C18 C 0.73958(17) 0.6898(5) 0.19718(13) 0.0505(7) Uani 1 2 a d . . .
H18A H 0.7666 0.6863 0.1552 0.076 Uiso 1 2 a calc R . .
H18B H 0.7889 0.6240 0.2355 0.076 Uiso 1 2 a calc R . .
H18C H 0.7356 0.8120 0.2119 0.076 Uiso 1 2 a calc R . .
C19 C 0.4664(2) 0.3381(4) 0.15580(17) 0.0544(7) Uani 1 2 a d . . .
H19A H 0.4404 0.3106 0.1054 0.082 Uiso 1 2 a calc R . .
H19B H 0.4411 0.2480 0.1831 0.082 Uiso 1 2 a calc R . .
H19C H 0.5459 0.3409 0.1700 0.082 Uiso 1 2 a calc R . .
C20 C 0.1855(2) 0.4475(4) 0.16540(14) 0.0494(7) Uani 1 2 a d . . .
H20A H 0.1787 0.4330 0.2135 0.074 Uiso 1 2 a calc R . .
H20B H 0.2443 0.3727 0.1590 0.074 Uiso 1 2 a calc R . .
H20C H 0.1173 0.4137 0.1313 0.074 Uiso 1 2 a calc R . .
O5 O 0.45826(13) 0.9895(3) 0.30655(9) 0.0463(4) Uani 1 2 a d . . .
O6 O 0.27872(12) 1.1118(2) 0.33750(8) 0.0343(4) Uani 1 2 a d . . .
O7 O -0.11317(13) 0.9369(3) 0.32126(11) 0.0669(6) Uani 1 2 a d . . .
O8 O 0.02428(12) 0.8267(3) 0.48182(9) 0.0402(4) Uani 1 2 a d . . .
H8O H 0.048(2) 0.881(5) 0.5194(15) 0.054(9) Uiso 1 2 a d . . .
N2 N 0.21572(14) 0.8639(3) 0.58583(9) 0.0363(5) Uani 1 2 a d . . .
C01 C 0.44250(17) 0.6813(3) 0.44996(12) 0.0359(5) Uani 1 2 a d . . .
H01 H 0.4832 0.5898 0.4778 0.043 Uiso 1 2 a calc . . .
C02 C 0.48163(17) 0.7594(4) 0.39745(13) 0.0396(6) Uani 1 2 a d . . .
H02 H 0.5456 0.7164 0.3878 0.047 Uiso 1 2 a calc . . .
C03 C 0.42558(17) 0.9014(3) 0.35930(11) 0.0335(5) Uani 1 2 a d . . .
C04 C 0.32943(16) 0.9623(3) 0.37324(10) 0.0284(5) Uani 1 2 a d . . .
C05 C 0.08238(16) 0.9793(3) 0.35999(11) 0.0331(5) Uani 1 2 a d . . .
H05 H 0.1167 0.9492 0.3216 0.040 Uiso 1 2 a calc . . .
C06 C -0.02299(19) 0.8697(4) 0.34470(13) 0.0430(6) Uani 1 2 a d . . .
C07 C -0.01171(19) 0.6708(4) 0.35424(13) 0.0419(6) Uani 1 2 a d . . .
H07A H -0.0089 0.6165 0.3091 0.050 Uiso 1 2 a calc . . .
H07B H -0.0763 0.6241 0.3665 0.050 Uiso 1 2 a calc . . .
C08 C 0.09151(18) 0.6191(4) 0.41275(12) 0.0378(5) Uani 1 2 a d . . .
H08A H 0.0774 0.5115 0.4370 0.045 Uiso 1 2 a calc . . .
H08B H 0.1516 0.5944 0.3915 0.045 Uiso 1 2 a calc . . .
C09 C 0.20434(17) 0.7125(3) 0.53632(12) 0.0348(5) Uani 1 2 a d . . .
H09 H 0.1701 0.6139 0.5560 0.042 Uiso 1 2 a calc . . .
C010 C 0.30922(18) 0.6404(3) 0.52129(12) 0.0368(5) Uani 1 2 a d . . .
H01A H 0.3691 0.6477 0.5654 0.044 Uiso 1 2 a calc . . .
H01B H 0.2980 0.5147 0.5086 0.044 Uiso 1 2 a calc . . .
C011 C 0.34461(16) 0.7348(3) 0.46264(11) 0.0295(5) Uani 1 2 a d . . .
C012 C 0.28301(15) 0.8736(3) 0.42164(10) 0.0262(5) Uani 1 2 a d . . .
C013 C 0.17081(15) 0.9288(3) 0.43292(10) 0.0273(5) Uani 1 2 a d . . .
C014 C 0.12378(15) 0.7706(3) 0.46643(11) 0.0305(5) Uani 1 2 a d . . .
C015 C 0.19297(16) 1.0822(3) 0.48810(11) 0.0313(5) Uani 1 2 a d . . .
H01C H 0.2306 1.1791 0.4709 0.038 Uiso 1 2 a calc . . .
H01D H 0.1231 1.1279 0.4930 0.038 Uiso 1 2 a calc . . .
C016 C 0.26316(17) 1.0200(4) 0.56089(12) 0.0355(5) Uani 1 2 a d . . .
H01E H 0.3369 0.9912 0.5575 0.043 Uiso 1 2 a calc . . .
H01F H 0.2696 1.1163 0.5956 0.043 Uiso 1 2 a calc . . .
C017 C 0.2750(2) 0.8166(5) 0.65934(12) 0.0526(7) Uani 1 2 a d . . .
H01G H 0.3508 0.7911 0.6618 0.079 Uiso 1 2 a calc R . .
H01H H 0.2415 0.7126 0.6739 0.079 Uiso 1 2 a calc R . .
H01I H 0.2717 0.9148 0.6909 0.079 Uiso 1 2 a calc R . .
C018 C 0.5472(2) 0.9132(4) 0.28503(14) 0.0525(7) Uani 1 2 a d . . .
H01J H 0.6137 0.9210 0.3240 0.079 Uiso 1 2 a calc R . .
H01K H 0.5572 0.9769 0.2440 0.079 Uiso 1 2 a calc R . .
H01L H 0.5312 0.7897 0.2725 0.079 Uiso 1 2 a calc R . .
C019 C 0.3413(2) 1.2731(4) 0.35469(15) 0.0463(6) Uani 1 2 a d . . .
H01M H 0.3749 1.2784 0.4057 0.069 Uiso 1 2 a calc R . .
H01N H 0.2932 1.3743 0.3400 0.069 Uiso 1 2 a calc R . .
H01O H 0.3979 1.2750 0.3299 0.069 Uiso 1 2 a calc R . .
C020 C 0.05199(19) 1.1764(4) 0.34978(13) 0.0421(6) Uani 1 2 a d . . .
H02A H 0.0092 1.1966 0.3010 0.063 Uiso 1 2 a calc R . .
H02B H 0.1183 1.2472 0.3598 0.063 Uiso 1 2 a calc R . .
H02C H 0.0093 1.2099 0.3821 0.063 Uiso 1 2 a calc R . .

loop_
_atom_site_aniso_label
_atom_site_aniso_U_11
_atom_site_aniso_U_22
_atom_site_aniso_U_33
_atom_site_aniso_U_23
_atom_site_aniso_U_13
_atom_site_aniso_U_12
O1 0.0249(7) 0.0498(11) 0.0398(8) 0.0038(8) -0.0022(6) -0.0023(8)
O2 0.0345(8) 0.0356(9) 0.0428(8) 0.0109(8) 0.0080(6) 0.0004(7)
O3 0.0772(12) 0.0819(18) 0.0797(13) -0.0074(14) 0.0557(11) -0.0043(14)
O4 0.0266(7) 0.0580(13) 0.0466(9) -0.0095(10) 0.0064(7) 0.0045(8)
N1 0.0348(9) 0.0578(15) 0.0308(9) -0.0059(10) 0.0024(7) 0.0005(11)
C1 0.0397(12) 0.0397(15) 0.0381(11) 0.0044(11) 0.0119(9) -0.0086(12)
C3 0.0289(10) 0.0343(13) 0.0290(10) -0.0042(10) 0.0033(8) -0.0007(10)
C2 0.0266(10) 0.0457(16) 0.0386(11) -0.0009(12) 0.0072(9) -0.0082(11)
C4 0.0318(10) 0.0279(12) 0.0269(10) -0.0019(10) 0.0070(8) -0.0013(10)
C5 0.0311(10) 0.0415(15) 0.0346(11) -0.0013(12) 0.0089(9) -0.0053(11)
C6 0.0459(13) 0.0566(18) 0.0426(13) -0.0100(14) 0.0196(11) -0.0042(14)
C7 0.0586(16) 0.0501(19) 0.0543(15) -0.0165(15) 0.0204(13) 0.0073(15)
C8 0.0420(12) 0.0344(14) 0.0453(13) -0.0062(12) 0.0055(10) 0.0082(12)
C9 0.0322(11) 0.0438(15) 0.0375(12) 0.0020(12) 0.0026(9) 0.0060(12)
C10 0.0414(12) 0.0424(16) 0.0359(11) 0.0093(12) 0.0031(9) -0.0013(12)
C11 0.0337(11) 0.0312(13) 0.0300(10) -0.0004(10) 0.0065(8) -0.0002(10)
C12 0.0279(10) 0.0283(12) 0.0263(9) -0.0051(9) 0.0049(8) -0.0033(10)
C13 0.0271(10) 0.0294(12) 0.0308(10) -0.0044(10) 0.0074(8) -0.0020(10)
C14 0.0265(10) 0.0365(14) 0.0358(11) -0.0028(11) 0.0041(8) 0.0029(10)
C15 0.0294(11) 0.0346(14) 0.0414(12) -0.0088(11) 0.0048(9) -0.0037(10)
C16 0.0357(11) 0.0492(17) 0.0399(12) -0.0176(12) 0.0072(10) -0.0027(12)
C17 0.0507(14) 0.090(3) 0.0343(12) -0.0034(16) 0.0062(10) -0.0060(18)
C18 0.0288(11) 0.065(2) 0.0486(13) -0.0017(15) -0.0042(10) -0.0090(13)
C19 0.0485(15) 0.0342(15) 0.0761(18) 0.0116(15) 0.0095(13) 0.0049(13)
C20 0.0477(14) 0.0485(18) 0.0541(14) 0.0088(14) 0.0178(12) -0.0052(14)
O5 0.0497(9) 0.0464(11) 0.0542(9) 0.0109(9) 0.0334(8) 0.0100(9)
O6 0.0352(8) 0.0285(9) 0.0372(8) 0.0032(7) 0.0065(6) 0.0030(7)
O7 0.0289(8) 0.0698(16) 0.0882(14) -0.0308(13) -0.0073(8) 0.0053(10)
O8 0.0289(7) 0.0513(11) 0.0444(9) -0.0181(9) 0.0166(7) -0.0094(8)
N2 0.0355(9) 0.0434(13) 0.0306(9) -0.0055(9) 0.0100(7) -0.0035(10)
C01 0.0342(11) 0.0293(13) 0.0435(12) 0.0037(11) 0.0094(9) 0.0077(10)
C02 0.0324(11) 0.0393(14) 0.0527(13) 0.0027(13) 0.0213(10) 0.0093(11)
C03 0.0331(11) 0.0335(13) 0.0369(11) -0.0014(11) 0.0147(9) -0.0013(11)
C04 0.0282(10) 0.0266(12) 0.0282(10) -0.0030(9) 0.0040(8) 0.0018(10)
C05 0.0268(10) 0.0357(14) 0.0345(11) -0.0091(11) 0.0047(8) 0.0024(11)
C06 0.0294(12) 0.0523(17) 0.0432(12) -0.0215(13) 0.0029(10) -0.0018(12)
C07 0.0347(12) 0.0478(16) 0.0445(13) -0.0185(13) 0.0126(10) -0.0143(12)
C08 0.0388(12) 0.0329(13) 0.0452(13) -0.0133(12) 0.0176(10) -0.0113(11)
C09 0.0369(11) 0.0334(13) 0.0379(11) -0.0024(11) 0.0163(9) -0.0074(11)
C010 0.0399(12) 0.0313(13) 0.0406(12) 0.0037(11) 0.0134(10) 0.0011(11)
C011 0.0289(10) 0.0264(12) 0.0323(10) -0.0031(10) 0.0068(8) 0.0000(10)
C012 0.0240(9) 0.0248(11) 0.0295(9) -0.0075(9) 0.0066(8) -0.0034(9)
C013 0.0242(9) 0.0260(12) 0.0319(10) -0.0082(10) 0.0079(8) 0.0002(9)
C014 0.0256(9) 0.0337(13) 0.0347(10) -0.0090(10) 0.0125(8) -0.0057(10)
C015 0.0257(10) 0.0300(13) 0.0379(11) -0.0102(10) 0.0084(8) -0.0022(10)
C016 0.0281(10) 0.0400(14) 0.0382(11) -0.0166(11) 0.0085(9) -0.0053(11)
C017 0.0578(15) 0.063(2) 0.0352(12) -0.0058(14) 0.0099(11) 0.0001(16)
C018 0.0613(15) 0.0515(18) 0.0594(15) 0.0007(15) 0.0415(13) 0.0054(15)
C019 0.0508(14) 0.0283(14) 0.0586(15) 0.0039(13) 0.0130(12) -0.0011(12)
C020 0.0371(12) 0.0418(15) 0.0422(12) -0.0053(12) 0.0020(10) 0.0083(12)

loop_
_geom_bond_atom_site_label_1
_geom_bond_atom_site_label_2
_geom_bond_distance
_geom_bond_site_symmetry_2
_geom_bond_publ_flag
O1 C3 1.379(3) . ?
O1 C18 1.441(3) . ?
O2 C4 1.381(3) . ?
O2 C19 1.442(3) . ?
O3 C6 1.220(3) . ?
O4 H4O 0.86(4) . ?
O4 C14 1.445(3) . ?
N1 C17 1.465(3) . ?
N1 C16 1.470(4) . ?
N1 C9 1.474(4) . ?
N1 H4O 2.16(3) . ?
C1 C11 1.388(3) . ?
C1 C2 1.390(3) . ?
C3 C2 1.376(3) . ?
C3 C4 1.404(3) . ?
C4 C12 1.413(3) . ?
C5 C20 1.526(4) . ?
C5 C6 1.530(4) . ?
C5 C13 1.599(3) . ?
C6 C7 1.506(5) . ?
C7 C8 1.526(4) . ?
C8 C14 1.524(4) . ?
C9 C10 1.528(3) . ?
C9 C14 1.530(3) . ?
C10 C11 1.516(3) . ?
C11 C12 1.413(3) . ?
C12 C13 1.554(3) . ?
C13 C15 1.552(3) . ?
C13 C14 1.564(3) . ?
C15 C16 1.522(3) . ?
O5 C03 1.380(3) . ?
O5 C018 1.428(3) . ?
O6 C04 1.387(3) . ?
O6 C019 1.441(3) . ?
O7 C06 1.220(3) . ?
O8 H8O 0.82(3) . ?
O8 C014 1.439(3) . ?
N2 C016 1.464(3) . ?
N2 C017 1.468(3) . ?
N2 C09 1.476(3) . ?
N2 H8O 2.17(3) . ?
C01 C02 1.385(3) . ?
C01 C011 1.391(3) . ?
C02 C03 1.384(3) . ?
C03 C04 1.398(3) . ?
C04 C012 1.410(3) . ?
C05 C06 1.530(3) . ?
C05 C020 1.534(4) . ?
C05 C013 1.598(3) . ?
C06 C07 1.513(4) . ?
C07 C08 1.533(4) . ?
C08 C014 1.527(3) . ?
C09 C014 1.527(3) . ?
C09 C010 1.538(3) . ?
C010 C011 1.515(3) . ?
C011 C012 1.415(3) . ?
C012 C013 1.556(3) . ?
C013 C015 1.551(3) . ?
C013 C014 1.555(3) . ?
C015 C016 1.528(3) . ?

loop_
_cod_related_entry_id
_cod_related_entry_database
_cod_related_entry_code
1 ChemSpider 30653810
